data_4303904
loop_
_publ_author_name
'Jari Konu'
'Heikki M. Tuononen'
'Tristram Chivers'

_publ_section_title
;
Structural and Spectroscopic Studies of the PCP-Bridged Heavy
Chalcogen-Centered Monoanions [HC(PPh2E)(PPh2)]- (E = Se, Te) and
[HC(PR2E)2]- (E = Se, Te, R = Ph; E = Se, R =iPr): Homoleptic Group 12
Complexes and One-Electron Oxidation of [HC(PR2Se)2]-
;
_journal_name_full 'Inorganic Chemistry'
_journal_page_first 11788
_journal_page_last 11798
_journal_paper_doi 10.1021/ic901878h
_journal_volume 48
_journal_year 2009
_chemical_formula_moiety 'C19 H45 Li N2 P2 Se2'
_chemical_formula_sum 'C19 H45 Li N2 P2 Se2'
_chemical_formula_weight 528.37
_chemical_name_systematic
;
 ?
;
_space_group_IT_number 2
_symmetry_cell_setting triclinic
_symmetry_space_group_name_Hall '-P 1'
_symmetry_space_group_name_H-M 'P -1'
_atom_sites_solution_hydrogens geom
_atom_sites_solution_primary direct
_atom_sites_solution_secondary difmap
_audit_creation_method SHELXL-97
_cell_angle_alpha 93.99(3)
_cell_angle_beta 95.60(3)
_cell_angle_gamma 112.56(3)
_cell_formula_units_Z 2
_cell_length_a 10.329(2)
_cell_length_b 11.919(2)
_cell_length_c 12.019(2)
_cell_measurement_reflns_used 8815
_cell_measurement_temperature 173(2)
_cell_measurement_theta_max 25.03
_cell_measurement_theta_min 2.86
_cell_volume 1350.7(5)
_computing_cell_refinement 'HKL Scalepack (Otwinowski & Minor 1997)'
_computing_data_collection 'Collect (Nonius BV, 1997-2000)'
_computing_data_reduction DENZO-SMN
_computing_molecular_graphics 'DIAMOND (Brandenburg & Berndt, 1999)'
_computing_publication_material 'WinGX v1.70-01 (L. J. Farrugia)'
_computing_structure_refinement 'SHELXL-97 (Sheldrick, 1997)'
_computing_structure_solution 'SHELXS-97 (Sheldrick, 1997)'
_diffrn_ambient_temperature 173(2)
_diffrn_measured_fraction_theta_full 0.993
_diffrn_measured_fraction_theta_max 0.993
_diffrn_measurement_device_type 'KappaCCD (Nonius, FR540C)'
_diffrn_measurement_method 'phi\omega scans'
_diffrn_radiation_monochromator 'horizonally mounted graphite crystal'
_diffrn_radiation_source 'Enraf Nonius FR590D, fine-focus sealed tube'
_diffrn_radiation_type MoK\a
_diffrn_radiation_wavelength 0.71073
_diffrn_reflns_av_R_equivalents 0.0266
_diffrn_reflns_av_sigmaI/netI 0.0310
_diffrn_reflns_limit_h_max 12
_diffrn_reflns_limit_h_min -12
_diffrn_reflns_limit_k_max 14
_diffrn_reflns_limit_k_min -14
_diffrn_reflns_limit_l_max 14
_diffrn_reflns_limit_l_min -14
_diffrn_reflns_number 8815
_diffrn_reflns_theta_full 25.03
_diffrn_reflns_theta_max 25.03
_diffrn_reflns_theta_min 2.86
_diffrn_standards_number 0
_exptl_absorpt_coefficient_mu 2.862
_exptl_absorpt_correction_T_max 0.5466
_exptl_absorpt_correction_T_min 0.4611
_exptl_absorpt_correction_type integration
_exptl_absorpt_process_details 'SADABS (SHELXTL-NT v5.1, Bruker)'
_exptl_crystal_colour colorless
_exptl_crystal_density_diffrn 1.299
_exptl_crystal_density_method 'not measured'
_exptl_crystal_description block
_exptl_crystal_F_000 548
_exptl_crystal_size_max 0.32
_exptl_crystal_size_mid 0.28
_exptl_crystal_size_min 0.24
_refine_diff_density_max 0.327
_refine_diff_density_min -0.466
_refine_diff_density_rms 0.067
_refine_ls_extinction_method none
_refine_ls_goodness_of_fit_ref 1.064
_refine_ls_hydrogen_treatment constr
_refine_ls_matrix_type full
_refine_ls_number_parameters 235
_refine_ls_number_reflns 4743
_refine_ls_number_restraints 0
_refine_ls_restrained_S_all 1.064
_refine_ls_R_factor_all 0.0380
_refine_ls_R_factor_gt 0.0323
_refine_ls_shift/su_max 0.001
_refine_ls_shift/su_mean 0.000
_refine_ls_structure_factor_coef Fsqd
_refine_ls_weighting_details 'calc w=1/[\s^2^(Fo^2^)+(0.0363P)^2^+1.5284P] where P=(Fo^2^+2Fc^2^)/3'
_refine_ls_weighting_scheme calc
_refine_ls_wR_factor_gt 0.0798
_refine_ls_wR_factor_ref 0.0841
_reflns_number_gt 4253
_reflns_number_total 4743
_reflns_threshold_expression >2sigma(I)
_cod_data_source_file ic901878h_si_001_4.cif
_cod_data_source_block compound_Li8c
_cod_original_cell_volume 1350.5(5)
_cod_database_code 4303904

loop_
_symmetry_equiv_pos_as_xyz
'x, y, z'
'-x, -y, -z'

loop_
_atom_site_label
_atom_site_type_symbol
_atom_site_fract_x
_atom_site_fract_y
_atom_site_fract_z
_atom_site_U_iso_or_equiv
_atom_site_adp_type
_atom_site_occupancy
_atom_site_symmetry_multiplicity
_atom_site_calc_flag
_atom_site_refinement_flags
_atom_site_disorder_assembly
_atom_site_disorder_group
Se1 Se 0.49432(3) 0.10417(3) 0.27954(2) 0.03259(10) Uani 1 1 d . . .
Se2 Se 0.79591(3) 0.46326(3) 0.34836(2) 0.03779(11) Uani 1 1 d . . .
P1 P 0.41470(7) 0.21976(6) 0.18967(6) 0.02583(16) Uani 1 1 d . . .
P2 P 0.70455(7) 0.43806(7) 0.17447(6) 0.02861(17) Uani 1 1 d . . .
N1 N 0.7040(3) 0.2642(2) 0.5833(2) 0.0319(5) Uani 1 1 d . . .
N2 N 0.8443(2) 0.1484(2) 0.4411(2) 0.0331(5) Uani 1 1 d . . .
Li1 Li 0.7138(5) 0.2483(4) 0.4085(4) 0.0336(11) Uani 1 1 d . . .
C1 C 0.5301(3) 0.3430(3) 0.1352(2) 0.0277(6) Uani 1 1 d . . .
H1 H 0.4886 0.3627 0.0693 0.033 Uiso 1 1 calc R . .
C2 C 0.5631(3) 0.1860(3) 0.6068(3) 0.0409(7) Uani 1 1 d . . .
H2A H 0.4936 0.2168 0.5754 0.061 Uiso 1 1 calc R . .
H2B H 0.5630 0.1867 0.6884 0.061 Uiso 1 1 calc R . .
H2C H 0.5384 0.1022 0.5724 0.061 Uiso 1 1 calc R . .
C3 C 0.7394(5) 0.3899(3) 0.6330(3) 0.0503(9) Uani 1 1 d . . .
H3A H 0.6686 0.4191 0.6013 0.075 Uiso 1 1 calc R . .
H3B H 0.8330 0.4428 0.6163 0.075 Uiso 1 1 calc R . .
H3C H 0.7403 0.3919 0.7147 0.075 Uiso 1 1 calc R . .
C4 C 0.8099(3) 0.2190(3) 0.6293(3) 0.0398(7) Uani 1 1 d . . .
H4A H 0.7883 0.1918 0.7038 0.048 Uiso 1 1 calc R . .
H4B H 0.9046 0.2867 0.6403 0.048 Uiso 1 1 calc R . .
C5 C 0.8128(3) 0.1143(3) 0.5531(3) 0.0412(7) Uani 1 1 d . . .
H5A H 0.8853 0.0872 0.5875 0.049 Uiso 1 1 calc R . .
H5B H 0.7198 0.0447 0.5458 0.049 Uiso 1 1 calc R . .
C6 C 0.8145(4) 0.0386(3) 0.3624(3) 0.0531(9) Uani 1 1 d . . .
H6A H 0.7154 -0.0172 0.3598 0.080 Uiso 1 1 calc R . .
H6B H 0.8762 -0.0024 0.3878 0.080 Uiso 1 1 calc R . .
H6C H 0.8321 0.0624 0.2871 0.080 Uiso 1 1 calc R . .
C7 C 0.9936(3) 0.2308(4) 0.4438(3) 0.0513(9) Uani 1 1 d . . .
H7A H 1.0153 0.3041 0.4967 0.077 Uiso 1 1 calc R . .
H7B H 1.0104 0.2546 0.3684 0.077 Uiso 1 1 calc R . .
H7C H 1.0545 0.1887 0.4682 0.077 Uiso 1 1 calc R . .
C10 C 0.3028(3) 0.2664(3) 0.2780(3) 0.0331(6) Uani 1 1 d . . .
H10 H 0.2316 0.1909 0.3017 0.040 Uiso 1 1 calc R . .
C11 C 0.3907(4) 0.3489(3) 0.3836(3) 0.0436(8) Uani 1 1 d . . .
H11A H 0.4402 0.3064 0.4260 0.065 Uiso 1 1 calc R . .
H11B H 0.3283 0.3690 0.4305 0.065 Uiso 1 1 calc R . .
H11C H 0.4600 0.4243 0.3623 0.065 Uiso 1 1 calc R . .
C12 C 0.2229(3) 0.3300(3) 0.2103(3) 0.0417(7) Uani 1 1 d . . .
H12A H 0.1664 0.2753 0.1432 0.063 Uiso 1 1 calc R . .
H12B H 0.2909 0.4053 0.1876 0.063 Uiso 1 1 calc R . .
H12C H 0.1603 0.3501 0.2570 0.063 Uiso 1 1 calc R . .
C13 C 0.2881(3) 0.1233(3) 0.0678(3) 0.0373(7) Uani 1 1 d . . .
H13 H 0.2491 0.1765 0.0275 0.045 Uiso 1 1 calc R . .
C14 C 0.1629(4) 0.0186(3) 0.1031(3) 0.0527(9) Uani 1 1 d . . .
H14A H 0.1159 0.0522 0.1551 0.079 Uiso 1 1 calc R . .
H14B H 0.1973 -0.0371 0.1404 0.079 Uiso 1 1 calc R . .
H14C H 0.0955 -0.0262 0.0362 0.079 Uiso 1 1 calc R . .
C15 C 0.3622(4) 0.0743(3) -0.0143(3) 0.0488(9) Uani 1 1 d . . .
H15A H 0.4419 0.1426 -0.0355 0.073 Uiso 1 1 calc R . .
H15B H 0.2953 0.0309 -0.0818 0.073 Uiso 1 1 calc R . .
H15C H 0.3970 0.0180 0.0213 0.073 Uiso 1 1 calc R . .
C20 C 0.7186(3) 0.5889(3) 0.1327(3) 0.0394(7) Uani 1 1 d . . .
H20 H 0.6735 0.5749 0.0527 0.047 Uiso 1 1 calc R . .
C21 C 0.6352(4) 0.6406(3) 0.2030(4) 0.0576(10) Uani 1 1 d . . .
H21A H 0.5374 0.5807 0.1973 0.086 Uiso 1 1 calc R . .
H21B H 0.6357 0.7161 0.1753 0.086 Uiso 1 1 calc R . .
H21C H 0.6786 0.6583 0.2819 0.086 Uiso 1 1 calc R . .
C22 C 0.8719(4) 0.6805(3) 0.1376(4) 0.0620(12) Uani 1 1 d . . .
H22A H 0.9226 0.6450 0.0909 0.093 Uiso 1 1 calc R . .
H22B H 0.9184 0.6990 0.2156 0.093 Uiso 1 1 calc R . .
H22C H 0.8729 0.7559 0.1094 0.093 Uiso 1 1 calc R . .
C23 C 0.8205(3) 0.3944(3) 0.0881(3) 0.0395(7) Uani 1 1 d . . .
H23 H 0.9190 0.4579 0.1074 0.047 Uiso 1 1 calc R . .
C24 C 0.8220(4) 0.2714(3) 0.1155(3) 0.0477(8) Uani 1 1 d . . .
H24A H 0.8519 0.2763 0.1962 0.071 Uiso 1 1 calc R . .
H24B H 0.8881 0.2519 0.0727 0.071 Uiso 1 1 calc R . .
H24C H 0.7268 0.2074 0.0951 0.071 Uiso 1 1 calc R . .
C25 C 0.7747(4) 0.3893(4) -0.0378(3) 0.0543(10) Uani 1 1 d . . .
H25A H 0.7751 0.4688 -0.0541 0.081 Uiso 1 1 calc R . .
H25B H 0.6791 0.3261 -0.0590 0.081 Uiso 1 1 calc R . .
H25C H 0.8406 0.3697 -0.0809 0.081 Uiso 1 1 calc R . .

loop_
_atom_site_aniso_label
_atom_site_aniso_U_11
_atom_site_aniso_U_22
_atom_site_aniso_U_33
_atom_site_aniso_U_23
_atom_site_aniso_U_13
_atom_site_aniso_U_12
Se1 0.03174(16) 0.02822(16) 0.03635(17) 0.00878(12) -0.00400(12) 0.01140(12)
Se2 0.04299(19) 0.03021(17) 0.02896(17) 0.00895(12) -0.00710(13) 0.00403(14)
P1 0.0236(3) 0.0262(3) 0.0272(4) 0.0060(3) 0.0006(3) 0.0096(3)
P2 0.0261(4) 0.0316(4) 0.0259(4) 0.0116(3) 0.0014(3) 0.0081(3)
N1 0.0408(14) 0.0300(12) 0.0271(12) 0.0074(10) 0.0052(11) 0.0156(11)
N2 0.0266(12) 0.0361(13) 0.0370(14) 0.0063(11) 0.0030(10) 0.0127(11)
Li1 0.031(2) 0.036(3) 0.032(3) 0.006(2) -0.003(2) 0.012(2)
C1 0.0243(13) 0.0354(15) 0.0237(13) 0.0098(11) 0.0002(11) 0.0117(12)
C2 0.0436(18) 0.0488(19) 0.0378(17) 0.0155(14) 0.0104(14) 0.0235(15)
C3 0.084(3) 0.0358(17) 0.0294(16) 0.0016(13) 0.0075(17) 0.0221(18)
C4 0.0420(17) 0.0510(19) 0.0294(16) 0.0117(14) 0.0007(13) 0.0212(15)
C5 0.0364(16) 0.0455(18) 0.0489(19) 0.0178(15) 0.0054(14) 0.0221(15)
C6 0.049(2) 0.052(2) 0.063(2) -0.0030(18) 0.0040(18) 0.0285(18)
C7 0.0315(17) 0.061(2) 0.055(2) 0.0119(18) 0.0098(15) 0.0096(16)
C10 0.0299(14) 0.0314(15) 0.0403(17) 0.0124(13) 0.0117(13) 0.0116(12)
C11 0.056(2) 0.0476(19) 0.0385(18) 0.0092(15) 0.0125(15) 0.0299(17)
C12 0.0355(16) 0.0471(19) 0.050(2) 0.0094(15) 0.0086(15) 0.0232(15)
C13 0.0345(16) 0.0343(16) 0.0386(17) 0.0028(13) -0.0091(13) 0.0121(13)
C14 0.0363(18) 0.0415(19) 0.066(2) 0.0037(17) -0.0114(17) 0.0044(15)
C15 0.052(2) 0.048(2) 0.0412(19) -0.0098(15) -0.0075(16) 0.0195(17)
C20 0.0349(16) 0.0358(16) 0.0424(18) 0.0173(14) -0.0039(14) 0.0082(14)
C21 0.072(3) 0.0347(18) 0.068(3) 0.0155(17) 0.008(2) 0.0226(18)
C22 0.044(2) 0.049(2) 0.079(3) 0.038(2) -0.0084(19) 0.0004(17)
C23 0.0291(15) 0.055(2) 0.0361(17) 0.0173(15) 0.0064(13) 0.0157(14)
C24 0.0437(19) 0.056(2) 0.053(2) 0.0097(17) 0.0122(16) 0.0281(17)
C25 0.051(2) 0.086(3) 0.0384(19) 0.0204(19) 0.0153(16) 0.036(2)

loop_
_atom_type_symbol
_atom_type_description
_atom_type_scat_dispersion_real
_atom_type_scat_dispersion_imag
_atom_type_scat_source
C C 0.0033 0.0016 'International Tables Vol C Tables 4.2.6.8 and 6.1.1.4'
H H 0.0000 0.0000 'International Tables Vol C Tables 4.2.6.8 and 6.1.1.4'
Li Li -0.0003 0.0001 'International Tables Vol C Tables 4.2.6.8 and 6.1.1.4'
N N 0.0061 0.0033 'International Tables Vol C Tables 4.2.6.8 and 6.1.1.4'
P P 0.1023 0.0942 'International Tables Vol C Tables 4.2.6.8 and 6.1.1.4'
Se Se -0.0929 2.2259 'International Tables Vol C Tables 4.2.6.8 and 6.1.1.4'

loop_
_geom_angle_atom_site_label_1
_geom_angle_atom_site_label_2
_geom_angle_atom_site_label_3
_geom_angle
_geom_angle_site_symmetry_1
_geom_angle_site_symmetry_3
_geom_angle_publ_flag
P1 Se1 Li1 105.74(11) . . ?
P2 Se2 Li1 105.04(12) . . ?
C1 P1 C13 105.37(14) . . ?
C1 P1 C10 111.04(14) . . ?
C13 P1 C10 103.59(15) . . ?
C1 P1 Se1 119.64(10) . . ?
C13 P1 Se1 107.52(10) . . ?
C10 P1 Se1 108.40(10) . . ?
C1 P2 C23 111.08(15) . . ?
C1 P2 C20 104.88(14) . . ?
C23 P2 C20 104.39(15) . . ?
C1 P2 Se2 119.48(10) . . ?
C23 P2 Se2 107.43(10) . . ?
C20 P2 Se2 108.54(11) . . ?
C2 N1 C3 109.3(3) . . ?
C2 N1 C4 110.3(2) . . ?
C3 N1 C4 110.3(3) . . ?
C2 N1 Li1 110.2(2) . . ?
C3 N1 Li1 113.6(2) . . ?
C4 N1 Li1 103.0(2) . . ?
C5 N2 C6 110.3(3) . . ?
C5 N2 C7 111.4(3) . . ?
C6 N2 C7 108.6(3) . . ?
C5 N2 Li1 100.9(2) . . ?
C6 N2 Li1 116.4(2) . . ?
C7 N2 Li1 109.1(2) . . ?
N1 Li1 N2 87.3(2) . . ?
N1 Li1 Se1 118.2(2) . . ?
N2 Li1 Se1 106.7(2) . . ?
N1 Li1 Se2 107.5(2) . . ?
N2 Li1 Se2 125.8(2) . . ?
Se1 Li1 Se2 110.39(18) . . ?
P2 C1 P1 133.61(16) . . ?
P2 C1 H1 113.2 . . ?
P1 C1 H1 113.2 . . ?
N1 C2 H2A 109.5 . . ?
N1 C2 H2B 109.5 . . ?
H2A C2 H2B 109.5 . . ?
N1 C2 H2C 109.5 . . ?
H2A C2 H2C 109.5 . . ?
H2B C2 H2C 109.5 . . ?
N1 C3 H3A 109.5 . . ?
N1 C3 H3B 109.5 . . ?
H3A C3 H3B 109.5 . . ?
N1 C3 H3C 109.5 . . ?
H3A C3 H3C 109.5 . . ?
H3B C3 H3C 109.5 . . ?
N1 C4 C5 112.2(3) . . ?
N1 C4 H4A 109.2 . . ?
C5 C4 H4A 109.2 . . ?
N1 C4 H4B 109.2 . . ?
C5 C4 H4B 109.2 . . ?
H4A C4 H4B 107.9 . . ?
N2 C5 C4 112.0(3) . . ?
N2 C5 H5A 109.2 . . ?
C4 C5 H5A 109.2 . . ?
N2 C5 H5B 109.2 . . ?
C4 C5 H5B 109.2 . . ?
H5A C5 H5B 107.9 . . ?
N2 C6 H6A 109.5 . . ?
N2 C6 H6B 109.5 . . ?
H6A C6 H6B 109.5 . . ?
N2 C6 H6C 109.5 . . ?
H6A C6 H6C 109.5 . . ?
H6B C6 H6C 109.5 . . ?
N2 C7 H7A 109.5 . . ?
N2 C7 H7B 109.5 . . ?
H7A C7 H7B 109.5 . . ?
N2 C7 H7C 109.5 . . ?
H7A C7 H7C 109.5 . . ?
H7B C7 H7C 109.5 . . ?
C11 C10 C12 110.7(3) . . ?
C11 C10 P1 111.1(2) . . ?
C12 C10 P1 110.5(2) . . ?
C11 C10 H10 108.1 . . ?
C12 C10 H10 108.1 . . ?
P1 C10 H10 108.1 . . ?
C10 C11 H11A 109.5 . . ?
C10 C11 H11B 109.5 . . ?
H11A C11 H11B 109.5 . . ?
C10 C11 H11C 109.5 . . ?
H11A C11 H11C 109.5 . . ?
H11B C11 H11C 109.5 . . ?
C10 C12 H12A 109.5 . . ?
C10 C12 H12B 109.5 . . ?
H12A C12 H12B 109.5 . . ?
C10 C12 H12C 109.5 . . ?
H12A C12 H12C 109.5 . . ?
H12B C12 H12C 109.5 . . ?
C15 C13 C14 110.8(3) . . ?
C15 C13 P1 111.0(2) . . ?
C14 C13 P1 112.5(2) . . ?
C15 C13 H13 107.4 . . ?
C14 C13 H13 107.4 . . ?
P1 C13 H13 107.4 . . ?
C13 C14 H14A 109.5 . . ?
C13 C14 H14B 109.5 . . ?
H14A C14 H14B 109.5 . . ?
C13 C14 H14C 109.5 . . ?
H14A C14 H14C 109.5 . . ?
H14B C14 H14C 109.5 . . ?
C13 C15 H15A 109.5 . . ?
C13 C15 H15B 109.5 . . ?
H15A C15 H15B 109.5 . . ?
C13 C15 H15C 109.5 . . ?
H15A C15 H15C 109.5 . . ?
H15B C15 H15C 109.5 . . ?
C21 C20 C22 111.4(3) . . ?
C21 C20 P2 110.3(2) . . ?
C22 C20 P2 113.1(2) . . ?
C21 C20 H20 107.3 . . ?
C22 C20 H20 107.3 . . ?
P2 C20 H20 107.3 . . ?
C20 C21 H21A 109.5 . . ?
C20 C21 H21B 109.5 . . ?
H21A C21 H21B 109.5 . . ?
C20 C21 H21C 109.5 . . ?
H21A C21 H21C 109.5 . . ?
H21B C21 H21C 109.5 . . ?
C20 C22 H22A 109.5 . . ?
C20 C22 H22B 109.5 . . ?
H22A C22 H22B 109.5 . . ?
C20 C22 H22C 109.5 . . ?
H22A C22 H22C 109.5 . . ?
H22B C22 H22C 109.5 . . ?
C24 C23 C25 110.4(3) . . ?
C24 C23 P2 110.3(2) . . ?
C25 C23 P2 111.5(2) . . ?
C24 C23 H23 108.1 . . ?
C25 C23 H23 108.1 . . ?
P2 C23 H23 108.1 . . ?
C23 C24 H24A 109.5 . . ?
C23 C24 H24B 109.5 . . ?
H24A C24 H24B 109.5 . . ?
C23 C24 H24C 109.5 . . ?
H24A C24 H24C 109.5 . . ?
H24B C24 H24C 109.5 . . ?
C23 C25 H25A 109.5 . . ?
C23 C25 H25B 109.5 . . ?
H25A C25 H25B 109.5 . . ?
C23 C25 H25C 109.5 . . ?
H25A C25 H25C 109.5 . . ?
H25B C25 H25C 109.5 . . ?

loop_
_geom_bond_atom_site_label_1
_geom_bond_atom_site_label_2
_geom_bond_distance
_geom_bond_site_symmetry_2
_geom_bond_publ_flag
Se1 P1 2.1551(9) . ?
Se1 Li1 2.539(5) . ?
Se2 P2 2.1583(10) . ?
Se2 Li1 2.553(5) . ?
P1 C1 1.717(3) . ?
P1 C13 1.848(3) . ?
P1 C10 1.849(3) . ?
P2 C1 1.717(3) . ?
P2 C23 1.852(3) . ?
P2 C20 1.857(3) . ?
N1 C2 1.463(4) . ?
N1 C3 1.466(4) . ?
N1 C4 1.472(4) . ?
N1 Li1 2.112(6) . ?
N2 C5 1.464(4) . ?
N2 C6 1.471(4) . ?
N2 C7 1.472(4) . ?
N2 Li1 2.140(6) . ?
C1 H1 0.9500 . ?
C2 H2A 0.9800 . ?
C2 H2B 0.9800 . ?
C2 H2C 0.9800 . ?
C3 H3A 0.9800 . ?
C3 H3B 0.9800 . ?
C3 H3C 0.9800 . ?
C4 C5 1.507(5) . ?
C4 H4A 0.9900 . ?
C4 H4B 0.9900 . ?
C5 H5A 0.9900 . ?
C5 H5B 0.9900 . ?
C6 H6A 0.9800 . ?
C6 H6B 0.9800 . ?
C6 H6C 0.9800 . ?
C7 H7A 0.9800 . ?
C7 H7B 0.9800 . ?
C7 H7C 0.9800 . ?
C10 C11 1.522(5) . ?
C10 C12 1.534(4) . ?
C10 H10 1.0000 . ?
C11 H11A 0.9800 . ?
C11 H11B 0.9800 . ?
C11 H11C 0.9800 . ?
C12 H12A 0.9800 . ?
C12 H12B 0.9800 . ?
C12 H12C 0.9800 . ?
C13 C15 1.519(5) . ?
C13 C14 1.533(5) . ?
C13 H13 1.0000 . ?
C14 H14A 0.9800 . ?
C14 H14B 0.9800 . ?
C14 H14C 0.9800 . ?
C15 H15A 0.9800 . ?
C15 H15B 0.9800 . ?
C15 H15C 0.9800 . ?
C20 C21 1.520(5) . ?
C20 C22 1.533(4) . ?
C20 H20 1.0000 . ?
C21 H21A 0.9800 . ?
C21 H21B 0.9800 . ?
C21 H21C 0.9800 . ?
C22 H22A 0.9800 . ?
C22 H22B 0.9800 . ?
C22 H22C 0.9800 . ?
C23 C24 1.529(5) . ?
C23 C25 1.530(5) . ?
C23 H23 1.0000 . ?
C24 H24A 0.9800 . ?
C24 H24B 0.9800 . ?
C24 H24C 0.9800 . ?
C25 H25A 0.9800 . ?
C25 H25B 0.9800 . ?
C25 H25C 0.9800 . ?

loop_
_geom_torsion_atom_site_label_1
_geom_torsion_atom_site_label_2
_geom_torsion_atom_site_label_3
_geom_torsion_atom_site_label_4
_geom_torsion
_geom_torsion_site_symmetry_1
_geom_torsion_site_symmetry_2
_geom_torsion_site_symmetry_3
_geom_torsion_site_symmetry_4
_geom_torsion_publ_flag
Li1 Se1 P1 C1 44.17(17) . . . . ?
Li1 Se1 P1 C13 164.13(17) . . . . ?
Li1 Se1 P1 C10 -84.47(16) . . . . ?
Li1 Se2 P2 C1 45.74(17) . . . . ?
Li1 Se2 P2 C23 -81.88(17) . . . . ?
Li1 Se2 P2 C20 165.78(16) . . . . ?
C2 N1 Li1 N2 -108.0(2) . . . . ?
C3 N1 Li1 N2 129.0(3) . . . . ?
C4 N1 Li1 N2 9.7(2) . . . . ?
C2 N1 Li1 Se1 -0.5(3) . . . . ?
C3 N1 Li1 Se1 -123.5(3) . . . . ?
C4 N1 Li1 Se1 117.2(3) . . . . ?
C2 N1 Li1 Se2 125.2(2) . . . . ?
C3 N1 Li1 Se2 2.2(3) . . . . ?
C4 N1 Li1 Se2 -117.1(2) . . . . ?
C5 N2 Li1 N1 17.9(2) . . . . ?
C6 N2 Li1 N1 137.3(3) . . . . ?
C7 N2 Li1 N1 -99.5(3) . . . . ?
C5 N2 Li1 Se1 -100.7(2) . . . . ?
C6 N2 Li1 Se1 18.6(3) . . . . ?
C7 N2 Li1 Se1 141.9(2) . . . . ?
C5 N2 Li1 Se2 127.7(3) . . . . ?
C6 N2 Li1 Se2 -113.0(3) . . . . ?
C7 N2 Li1 Se2 10.3(4) . . . . ?
P1 Se1 Li1 N1 109.0(2) . . . . ?
P1 Se1 Li1 N2 -155.02(16) . . . . ?
P1 Se1 Li1 Se2 -15.3(2) . . . . ?
P2 Se2 Li1 N1 -151.64(16) . . . . ?
P2 Se2 Li1 N2 108.8(2) . . . . ?
P2 Se2 Li1 Se1 -21.4(2) . . . . ?
C23 P2 C1 P1 100.6(2) . . . . ?
C20 P2 C1 P1 -147.1(2) . . . . ?
Se2 P2 C1 P1 -25.3(3) . . . . ?
C13 P1 C1 P2 -150.9(2) . . . . ?
C10 P1 C1 P2 97.6(2) . . . . ?
Se1 P1 C1 P2 -29.9(3) . . . . ?
C2 N1 C4 C5 81.0(3) . . . . ?
C3 N1 C4 C5 -158.1(3) . . . . ?
Li1 N1 C4 C5 -36.6(3) . . . . ?
C6 N2 C5 C4 -167.1(3) . . . . ?
C7 N2 C5 C4 72.3(3) . . . . ?
Li1 N2 C5 C4 -43.4(3) . . . . ?
N1 C4 C5 N2 58.9(3) . . . . ?
C1 P1 C10 C11 -66.8(2) . . . . ?
C13 P1 C10 C11 -179.4(2) . . . . ?
Se1 P1 C10 C11 66.6(2) . . . . ?
C1 P1 C10 C12 56.5(2) . . . . ?
C13 P1 C10 C12 -56.2(2) . . . . ?
Se1 P1 C10 C12 -170.16(18) . . . . ?
C1 P1 C13 C15 64.2(3) . . . . ?
C10 P1 C13 C15 -179.1(2) . . . . ?
Se1 P1 C13 C15 -64.5(2) . . . . ?
C1 P1 C13 C14 -171.0(2) . . . . ?
C10 P1 C13 C14 -54.3(3) . . . . ?
Se1 P1 C13 C14 60.3(3) . . . . ?
C1 P2 C20 C21 66.7(3) . . . . ?
C23 P2 C20 C21 -176.4(2) . . . . ?
Se2 P2 C20 C21 -62.1(2) . . . . ?
C1 P2 C20 C22 -167.8(3) . . . . ?
C23 P2 C20 C22 -50.9(3) . . . . ?
Se2 P2 C20 C22 63.4(3) . . . . ?
C1 P2 C23 C24 -68.7(3) . . . . ?
C20 P2 C23 C24 178.8(2) . . . . ?
Se2 P2 C23 C24 63.7(2) . . . . ?
C1 P2 C23 C25 54.5(3) . . . . ?
C20 P2 C23 C25 -58.0(3) . . . . ?
Se2 P2 C23 C25 -173.2(2) . . . . ?
